data_7048685
loop_
_publ_author_name
'Itabashi, Takayuki'
'Mori, Okki'
'Arashiba, Kazuya'
'Eizawa, Aya'
'Nakajima, Kazunari'
'Nishibayashi, Yoshiaki'

_publ_section_title
;
 Effect of substituents on molybdenum triiodide complexes bearing PNP-type
 pincer ligands toward catalytic nitrogen fixation
;
_journal_name_full 'Dalton Transactions'
_journal_paper_doi 10.1039/C8DT04975K
_journal_year 2019
_chemical_formula_moiety 'C19 H35 I3 Mo N P2'
_chemical_formula_sum 'C19 H35 I3 Mo N P2'
_chemical_formula_weight 816.09
_space_group_crystal_system orthorhombic
_space_group_IT_number 61
_space_group_name_Hall '-P 2ac 2ab'
_space_group_name_H-M_alt 'P b c a'
_symmetry_space_group_name_Hall '-P 2ac 2ab'
_symmetry_space_group_name_H-M 'P b c a'
_atom_sites_solution_hydrogens geom
_atom_sites_solution_primary direct
_atom_sites_solution_secondary difmap
_audit_update_record
;
2018-12-05 deposited with the CCDC.
2019-01-21 downloaded from the CCDC.
;
_cell_angle_alpha 90.0000
_cell_angle_beta 90.0000
_cell_angle_gamma 90.0000
_cell_formula_units_Z 8
_cell_length_a 26.9513(9)
_cell_length_b 17.2697(6)
_cell_length_c 11.1949(3)
_cell_measurement_reflns_used 34729
_cell_measurement_temperature 173
_cell_measurement_theta_max 27.48
_cell_measurement_theta_min 1.82
_cell_volume 5210.6(3)
_computing_cell_refinement 'RAPID AUTO'
_computing_data_collection 'RAPID AUTO (Rigaku, ????)'
_computing_data_reduction 'RAPID AUTO'
_computing_molecular_graphics 'CrystalStructure 4.3'
_computing_publication_material 'CrystalStructure 4.3 (Rigaku, 2018)'
_computing_structure_refinement 'SHELXL Version 2016/6 (Sheldrick, 2008)'
_computing_structure_solution SIR97
_diffrn_ambient_temperature 173
_diffrn_detector_area_resol_mean 10.000
_diffrn_measured_fraction_theta_full 0.997
_diffrn_measured_fraction_theta_max 0.997
_diffrn_measurement_device_type 'Rigaku R-AXIS RAPID'
_diffrn_measurement_method \w
_diffrn_radiation_type 'Mo K\a'
_diffrn_radiation_wavelength 0.71075
_diffrn_reflns_av_R_equivalents 0.1510
_diffrn_reflns_av_unetI/netI 0.1227
_diffrn_reflns_Laue_measured_fraction_full 0.997
_diffrn_reflns_Laue_measured_fraction_max 0.997
_diffrn_reflns_limit_h_max 34
_diffrn_reflns_limit_h_min -34
_diffrn_reflns_limit_k_max 22
_diffrn_reflns_limit_k_min -22
_diffrn_reflns_limit_l_max 14
_diffrn_reflns_limit_l_min -14
_diffrn_reflns_number 47008
_diffrn_reflns_point_group_measured_fraction_full 0.997
_diffrn_reflns_point_group_measured_fraction_max 0.997
_diffrn_reflns_theta_full 25.242
_diffrn_reflns_theta_max 27.479
_diffrn_reflns_theta_min 2.296
_diffrn_standards_number 0
_exptl_absorpt_coefficient_mu 4.187
_exptl_absorpt_correction_T_max 0.658
_exptl_absorpt_correction_T_min 0.434
_exptl_absorpt_correction_type multi-scan
_exptl_absorpt_process_details 'ABSCOR (Rigaku, 1995)'
_exptl_crystal_colour orange
_exptl_crystal_density_diffrn 2.080
_exptl_crystal_density_method 'not measured'
_exptl_crystal_description platelet
_exptl_crystal_F_000 3096.00
_exptl_crystal_size_max 0.300
_exptl_crystal_size_mid 0.100
_exptl_crystal_size_min 0.100
_refine_diff_density_max 2.28
_refine_diff_density_min -1.97
_refine_ls_extinction_method none
_refine_ls_goodness_of_fit_ref 1.000
_refine_ls_hydrogen_treatment constr
_refine_ls_number_parameters 243
_refine_ls_number_reflns 5967
_refine_ls_number_restraints 0
_refine_ls_R_factor_all 0.0843
_refine_ls_R_factor_gt 0.0720
_refine_ls_shift/su_max 0.000
_refine_ls_structure_factor_coef Fsqd
_refine_ls_weighting_details 'w = 1/[\s^2^(Fo^2^)+235.0000P] where P=(Fo^2^+2Fc^2^)/3'
_refine_ls_weighting_scheme calc
_refine_ls_wR_factor_gt 0.1694
_refine_ls_wR_factor_ref 0.1763
_reflns_Friedel_coverage 0.000
_reflns_number_gt 5182
_reflns_number_total 5967
_reflns_threshold_expression F^2^>2.0\s(F^2^)
_cod_data_source_file c8dt04975k2.cif
_cod_data_source_block 2c
_cod_database_code 7048685

loop_
_space_group_symop_id
_space_group_symop_operation_xyz
1 +X,+Y,+Z
2 1/2+X,1/2-Y,-Z
3 -X,1/2+Y,1/2-Z
4 1/2-X,-Y,1/2+Z
5 -X,-Y,-Z
6 -1/2-X,-1/2+Y,+Z
7 +X,-1/2-Y,-1/2+Z
8 -1/2+X,+Y,-1/2-Z

loop_
_atom_site_label
_atom_site_type_symbol
_atom_site_fract_x
_atom_site_fract_y
_atom_site_fract_z
_atom_site_U_iso_or_equiv
_atom_site_adp_type
_atom_site_occupancy
_atom_site_site_symmetry_order
_atom_site_calc_flag
_atom_site_refinement_flags_posn
_atom_site_refinement_flags_adp
I1 I 0.15348(3) 0.03153(5) 0.45838(6) 0.0326(2) Uani 1 1 d . .
I2 I 0.05713(3) 0.12135(4) 0.23687(7) 0.02653(19) Uani 1 1 d . .
I3 I 0.21273(3) -0.08606(4) 0.19255(7) 0.02377(18) Uani 1 1 d . .
Mo1 Mo 0.13549(3) 0.01903(5) 0.21758(7) 0.01492(19) Uani 1 1 d . .
P1 P 0.07016(10) -0.08820(15) 0.2219(2) 0.0182(5) Uani 1 1 d . .
P2 P 0.19330(11) 0.11944(15) 0.1239(2) 0.0188(5) Uani 1 1 d . .
N1 N 0.1234(3) 0.0011(5) 0.0224(7) 0.0197(18) Uani 1 1 d . .
C1 C 0.0445(4) -0.0652(7) 0.0732(10) 0.024(2) Uani 1 1 d . .
H1A H 0.026241 -0.110731 0.042469 0.029 Uiso 1 1 calc R U
H1B H 0.020676 -0.021854 0.080778 0.029 Uiso 1 1 calc R U
C2 C 0.0838(4) -0.0435(6) -0.0135(10) 0.021(2) Uani 1 1 d . .
C3 C 0.0777(5) -0.0628(8) -0.1356(11) 0.032(3) Uani 1 1 d . .
H3 H 0.050963 -0.094848 -0.160261 0.038 Uiso 1 1 calc R U
C4 C 0.1110(5) -0.0344(8) -0.2184(9) 0.032(3) Uani 1 1 d . .
H4 H 0.106965 -0.046361 -0.300654 0.038 Uiso 1 1 calc R U
C5 C 0.1498(5) 0.0109(7) -0.1821(9) 0.027(2) Uani 1 1 d . .
H5 H 0.172016 0.032115 -0.239354 0.032 Uiso 1 1 calc R U
C6 C 0.1567(4) 0.0258(6) -0.0606(9) 0.021(2) Uani 1 1 d . .
C7 C 0.2011(4) 0.0688(7) -0.0188(9) 0.023(2) Uani 1 1 d . .
H7A H 0.210330 0.107161 -0.080642 0.028 Uiso 1 1 calc R U
H7B H 0.229025 0.031864 -0.011107 0.028 Uiso 1 1 calc R U
C8 C 0.0142(5) -0.0815(7) 0.3173(11) 0.030(3) Uani 1 1 d . .
H8 H 0.003350 -0.026355 0.310674 0.036 Uiso 1 1 calc R U
C9 C 0.0247(7) -0.0931(11) 0.4472(13) 0.062(5) Uani 1 1 d . .
H9A H 0.030881 -0.148102 0.462681 0.074 Uiso 1 1 calc R U
H9B H -0.003927 -0.075863 0.494209 0.074 Uiso 1 1 calc R U
H9C H 0.053994 -0.062873 0.469927 0.074 Uiso 1 1 calc R U
C10 C -0.0306(6) -0.1287(10) 0.2781(16) 0.054(4) Uani 1 1 d . .
H10A H -0.059644 -0.113264 0.325100 0.064 Uiso 1 1 calc R U
H10B H -0.023959 -0.183877 0.290620 0.064 Uiso 1 1 calc R U
H10C H -0.037116 -0.119268 0.193161 0.064 Uiso 1 1 calc R U
C11 C 0.0933(5) -0.1877(6) 0.2117(10) 0.027(2) Uani 1 1 d . .
H11 H 0.122172 -0.185928 0.155669 0.033 Uiso 1 1 calc R U
C12 C 0.1143(6) -0.2144(8) 0.3325(12) 0.040(3) Uani 1 1 d . .
H12A H 0.125840 -0.268082 0.325830 0.048 Uiso 1 1 calc R U
H12B H 0.088319 -0.211244 0.393562 0.048 Uiso 1 1 calc R U
H12C H 0.142151 -0.181042 0.355231 0.048 Uiso 1 1 calc R U
C13 C 0.0582(5) -0.2482(8) 0.1618(14) 0.043(3) Uani 1 1 d . .
H13A H 0.034715 -0.264108 0.223968 0.052 Uiso 1 1 calc R U
H13B H 0.077250 -0.293346 0.135003 0.052 Uiso 1 1 calc R U
H13C H 0.039916 -0.226366 0.094011 0.052 Uiso 1 1 calc R U
C14 C 0.1743(5) 0.2181(7) 0.0755(10) 0.028(2) Uani 1 1 d . .
H14 H 0.202973 0.240506 0.030506 0.033 Uiso 1 1 calc R U
C15 C 0.1641(5) 0.2724(6) 0.1801(12) 0.033(3) Uani 1 1 d . .
H15A H 0.136441 0.252076 0.227548 0.040 Uiso 1 1 calc R U
H15B H 0.155500 0.323875 0.149688 0.040 Uiso 1 1 calc R U
H15C H 0.193780 0.276086 0.230358 0.040 Uiso 1 1 calc R U
C16 C 0.1300(5) 0.2172(8) -0.0105(11) 0.037(3) Uani 1 1 d . .
H16A H 0.125604 0.268943 -0.044962 0.044 Uiso 1 1 calc R U
H16B H 0.099977 0.202401 0.033088 0.044 Uiso 1 1 calc R U
H16C H 0.136253 0.179825 -0.074595 0.044 Uiso 1 1 calc R U
C17 C 0.2580(5) 0.1283(8) 0.1779(11) 0.032(3) Uani 1 1 d . .
H17 H 0.271098 0.074151 0.178852 0.038 Uiso 1 1 calc R U
C18 C 0.2623(5) 0.1561(10) 0.3062(11) 0.044(4) Uani 1 1 d . .
H18A H 0.263828 0.212785 0.307616 0.052 Uiso 1 1 calc R U
H18B H 0.292556 0.134836 0.342149 0.052 Uiso 1 1 calc R U
H18C H 0.233360 0.138571 0.351754 0.052 Uiso 1 1 calc R U
C19 C 0.2918(5) 0.1715(7) 0.0951(12) 0.034(3) Uani 1 1 d . .
H19A H 0.326252 0.164893 0.121159 0.041 Uiso 1 1 calc R U
H19B H 0.283239 0.226688 0.096159 0.041 Uiso 1 1 calc R U
H19C H 0.288013 0.151303 0.013823 0.041 Uiso 1 1 calc R U

loop_
_atom_site_aniso_label
_atom_site_aniso_U_11
_atom_site_aniso_U_22
_atom_site_aniso_U_33
_atom_site_aniso_U_23
_atom_site_aniso_U_13
_atom_site_aniso_U_12
I1 0.0478(5) 0.0363(4) 0.0136(3) -0.0012(3) -0.0029(3) 0.0044(4)
I2 0.0213(4) 0.0204(4) 0.0379(4) 0.0018(3) 0.0058(3) 0.0036(3)
I3 0.0201(4) 0.0207(4) 0.0305(4) -0.0025(3) -0.0025(3) 0.0033(3)
Mo1 0.0173(4) 0.0152(4) 0.0123(4) 0.0005(3) 0.0004(3) 0.0005(3)
P1 0.0193(13) 0.0163(12) 0.0190(12) 0.0004(10) 0.0018(10) -0.0018(10)
P2 0.0236(14) 0.0154(13) 0.0176(12) -0.0003(10) 0.0033(10) -0.0032(10)
N1 0.021(5) 0.021(4) 0.017(4) 0.003(3) -0.004(3) 0.002(4)
C1 0.024(6) 0.024(6) 0.026(5) 0.001(4) -0.008(4) -0.007(4)
C2 0.022(6) 0.014(5) 0.028(5) 0.005(4) -0.008(4) 0.000(4)
C3 0.024(6) 0.043(7) 0.028(6) -0.003(5) -0.013(5) -0.004(5)
C4 0.040(7) 0.046(8) 0.009(5) -0.010(5) 0.000(5) -0.002(6)
C5 0.032(6) 0.035(7) 0.013(5) 0.000(4) 0.001(4) -0.001(5)
C6 0.025(6) 0.023(5) 0.016(5) -0.003(4) 0.004(4) 0.001(4)
C7 0.024(6) 0.025(6) 0.021(5) -0.004(4) 0.012(4) -0.006(4)
C8 0.028(6) 0.029(6) 0.034(6) 0.007(5) 0.016(5) 0.003(5)
C9 0.065(11) 0.082(13) 0.038(8) 0.031(8) 0.023(8) 0.021(10)
C10 0.032(8) 0.062(11) 0.067(11) -0.014(8) 0.014(7) -0.010(7)
C11 0.041(7) 0.019(5) 0.023(5) -0.002(4) 0.003(5) 0.002(5)
C12 0.049(9) 0.035(7) 0.036(7) 0.005(6) -0.004(6) 0.012(6)
C13 0.037(8) 0.028(7) 0.064(9) -0.018(6) 0.007(7) -0.003(6)
C14 0.032(6) 0.028(6) 0.024(5) 0.009(5) 0.012(5) -0.001(5)
C15 0.043(8) 0.013(5) 0.043(7) -0.001(5) 0.005(6) 0.003(5)
C16 0.043(8) 0.043(8) 0.025(6) 0.007(5) 0.000(5) 0.012(6)
C17 0.032(7) 0.036(7) 0.027(6) -0.002(5) 0.002(5) -0.002(5)
C18 0.036(8) 0.068(10) 0.027(6) 0.000(6) -0.008(5) -0.014(7)
C19 0.034(7) 0.028(7) 0.041(7) -0.008(5) 0.003(6) -0.009(5)

loop_
_atom_type_symbol
_atom_type_description
_atom_type_scat_dispersion_real
_atom_type_scat_dispersion_imag
_atom_type_scat_source
C C 0.0033 0.0016
;
International Tables for Crystallography
(Vol. C, Tables 4.2.6.8 and 6.1.1.4)
;
H H 0.0000 0.0000
;
International Tables for Crystallography
(Vol. C, Table 6.1.1.4)
;
I I -0.4742 1.8119
;
International Tables for Crystallography
(Vol. C, Tables 4.2.6.8 and 6.1.1.4)
;
Mo Mo -1.6832 0.6857
;
International Tables for Crystallography
(Vol. C, Tables 4.2.6.8 and 6.1.1.4)
;
N N 0.0061 0.0033
;
International Tables for Crystallography
(Vol. C, Tables 4.2.6.8 and 6.1.1.4)
;
P P 0.1023 0.0942
;
International Tables for Crystallography
(Vol. C, Tables 4.2.6.8 and 6.1.1.4)
;

loop_
_geom_angle_atom_site_label_1
_geom_angle_atom_site_label_2
_geom_angle_atom_site_label_3
_geom_angle
N1 Mo1 P1 79.5(2)
N1 Mo1 P2 77.4(2)
P1 Mo1 P2 156.81(9)
N1 Mo1 I1 176.1(2)
P1 Mo1 I1 99.20(7)
P2 Mo1 I1 103.99(7)
N1 Mo1 I2 93.1(2)
P1 Mo1 I2 86.29(7)
P2 Mo1 I2 93.68(7)
I1 Mo1 I2 90.46(3)
N1 Mo1 I3 85.4(2)
P1 Mo1 I3 92.57(7)
P2 Mo1 I3 86.85(7)
I1 Mo1 I3 91.04(3)
I2 Mo1 I3 178.25(4)
C11 P1 C1 105.9(5)
C11 P1 C8 111.8(6)
C1 P1 C8 101.7(6)
C11 P1 Mo1 116.4(4)
C1 P1 Mo1 94.9(4)
C8 P1 Mo1 121.8(4)
C7 P2 C17 102.5(5)
C7 P2 C14 102.4(5)
C17 P2 C14 106.2(6)
C7 P2 Mo1 95.9(3)
C17 P2 Mo1 119.7(4)
C14 P2 Mo1 125.0(4)
C6 N1 C2 119.2(9)
C6 N1 Mo1 121.9(7)
C2 N1 Mo1 118.5(7)
C2 C1 P1 112.1(8)
C2 C1 H1A 109.2
P1 C1 H1A 109.2
C2 C1 H1B 109.2
P1 C1 H1B 109.2
H1A C1 H1B 107.9
N1 C2 C3 120.2(10)
N1 C2 C1 120.2(9)
C3 C2 C1 119.2(10)
C4 C3 C2 119.3(11)
C4 C3 H3 120.4
C2 C3 H3 120.4
C5 C4 C3 120.1(10)
C5 C4 H4 120.0
C3 C4 H4 120.0
C4 C5 C6 119.7(11)
C4 C5 H5 120.1
C6 C5 H5 120.1
N1 C6 C5 121.3(10)
N1 C6 C7 118.3(9)
C5 C6 C7 120.4(10)
C6 C7 P2 114.9(7)
C6 C7 H7A 108.5
P2 C7 H7A 108.5
C6 C7 H7B 108.5
P2 C7 H7B 108.5
H7A C7 H7B 107.5
C9 C8 C10 111.1(13)
C9 C8 P1 113.6(10)
C10 C8 P1 116.5(9)
C9 C8 H8 104.8
C10 C8 H8 104.8
P1 C8 H8 104.8
C8 C9 H9A 109.5
C8 C9 H9B 109.5
H9A C9 H9B 109.5
C8 C9 H9C 109.5
H9A C9 H9C 109.5
H9B C9 H9C 109.5
C8 C10 H10A 109.5
C8 C10 H10B 109.5
H10A C10 H10B 109.5
C8 C10 H10C 109.5
H10A C10 H10C 109.5
H10B C10 H10C 109.5
C13 C11 C12 110.3(11)
C13 C11 P1 117.2(9)
C12 C11 P1 110.6(8)
C13 C11 H11 106.0
C12 C11 H11 106.0
P1 C11 H11 106.0
C11 C12 H12A 109.5
C11 C12 H12B 109.5
H12A C12 H12B 109.5
C11 C12 H12C 109.5
H12A C12 H12C 109.5
H12B C12 H12C 109.5
C11 C13 H13A 109.5
C11 C13 H13B 109.5
H13A C13 H13B 109.5
C11 C13 H13C 109.5
H13A C13 H13C 109.5
H13B C13 H13C 109.5
C15 C14 C16 110.3(10)
C15 C14 P2 112.9(8)
C16 C14 P2 112.8(9)
C15 C14 H14 106.8
C16 C14 H14 106.8
P2 C14 H14 106.8
C14 C15 H15A 109.5
C14 C15 H15B 109.5
H15A C15 H15B 109.5
C14 C15 H15C 109.5
H15A C15 H15C 109.5
H15B C15 H15C 109.5
C14 C16 H16A 109.5
C14 C16 H16B 109.5
H16A C16 H16B 109.5
C14 C16 H16C 109.5
H16A C16 H16C 109.5
H16B C16 H16C 109.5
C19 C17 C18 112.4(11)
C19 C17 P2 114.3(9)
C18 C17 P2 114.0(9)
C19 C17 H17 105.0
C18 C17 H17 105.0
P2 C17 H17 105.0
C17 C18 H18A 109.5
C17 C18 H18B 109.5
H18A C18 H18B 109.5
C17 C18 H18C 109.5
H18A C18 H18C 109.5
H18B C18 H18C 109.5
C17 C19 H19A 109.5
C17 C19 H19B 109.5
H19A C19 H19B 109.5
C17 C19 H19C 109.5
H19A C19 H19C 109.5
H19B C19 H19C 109.5

loop_
_geom_bond_atom_site_label_1
_geom_bond_atom_site_label_2
_geom_bond_distance
I1 Mo1 2.7475(11)
I2 Mo1 2.7623(11)
I3 Mo1 2.7760(11)
Mo1 N1 2.231(8)
Mo1 P1 2.556(3)
Mo1 P2 2.556(3)
P1 C11 1.832(11)
P1 C1 1.846(11)
P1 C8 1.851(11)
P2 C7 1.834(11)
P2 C17 1.852(13)
P2 C14 1.860(12)
N1 C6 1.360(14)
N1 C2 1.375(14)
C1 C2 1.485(16)
C1 H1A 0.9900
C1 H1B 0.9900
C2 C3 1.417(15)
C3 C4 1.380(18)
C3 H3 0.9500
C4 C5 1.368(17)
C4 H4 0.9500
C5 C6 1.397(14)
C5 H5 0.9500
C6 C7 1.483(15)
C7 H7A 0.9900
C7 H7B 0.9900
C8 C9 1.494(19)
C8 C10 1.522(19)
C8 H8 1.0000
C9 H9A 0.9800
C9 H9B 0.9800
C9 H9C 0.9800
C10 H10A 0.9800
C10 H10B 0.9800
C10 H10C 0.9800
C11 C13 1.517(17)
C11 C12 1.537(16)
C11 H11 1.0000
C12 H12A 0.9800
C12 H12B 0.9800
C12 H12C 0.9800
C13 H13A 0.9800
C13 H13B 0.9800
C13 H13C 0.9800
C14 C15 1.525(16)
C14 C16 1.533(18)
C14 H14 1.0000
C15 H15A 0.9800
C15 H15B 0.9800
C15 H15C 0.9800
C16 H16A 0.9800
C16 H16B 0.9800
C16 H16C 0.9800
C17 C19 1.499(17)
C17 C18 1.519(17)
C17 H17 1.0000
C18 H18A 0.9800
C18 H18B 0.9800
C18 H18C 0.9800
C19 H19A 0.9800
C19 H19B 0.9800
C19 H19C 0.9800

loop_
_geom_torsion_atom_site_label_1
_geom_torsion_atom_site_label_2
_geom_torsion_atom_site_label_3
_geom_torsion_atom_site_label_4
_geom_torsion
C11 P1 C1 C2 -80.3(9)
C8 P1 C1 C2 162.7(8)
Mo1 P1 C1 C2 38.9(8)
C6 N1 C2 C3 -0.6(16)
Mo1 N1 C2 C3 -173.6(8)
C6 N1 C2 C1 -174.5(10)
Mo1 N1 C2 C1 12.5(13)
P1 C1 C2 N1 -38.9(13)
P1 C1 C2 C3 147.2(9)
N1 C2 C3 C4 -1.9(18)
C1 C2 C3 C4 172.0(11)
C2 C3 C4 C5 1(2)
C3 C4 C5 C6 3(2)
C2 N1 C6 C5 4.2(16)
Mo1 N1 C6 C5 176.9(8)
C2 N1 C6 C7 -175.5(10)
Mo1 N1 C6 C7 -2.8(14)
C4 C5 C6 N1 -5.2(18)
C4 C5 C6 C7 174.5(12)
N1 C6 C7 P2 -25.5(14)
C5 C6 C7 P2 154.8(9)
C17 P2 C7 C6 156.5(9)
C14 P2 C7 C6 -93.5(9)
Mo1 P2 C7 C6 34.3(9)
C11 P1 C8 C9 71.0(13)
C1 P1 C8 C9 -176.5(11)
Mo1 P1 C8 C9 -73.2(12)
C11 P1 C8 C10 -60.0(12)
C1 P1 C8 C10 52.5(12)
Mo1 P1 C8 C10 155.8(10)
C1 P1 C11 C13 -50.6(11)
C8 P1 C11 C13 59.3(11)
Mo1 P1 C11 C13 -154.5(9)
C1 P1 C11 C12 -178.3(9)
C8 P1 C11 C12 -68.4(11)
Mo1 P1 C11 C12 77.9(10)
C7 P2 C14 C15 178.6(9)
C17 P2 C14 C15 -74.3(10)
Mo1 P2 C14 C15 72.2(10)
C7 P2 C14 C16 52.6(9)
C17 P2 C14 C16 159.8(8)
Mo1 P2 C14 C16 -53.8(10)
C7 P2 C17 C19 58.9(10)
C14 P2 C17 C19 -48.2(10)
Mo1 P2 C17 C19 163.3(8)
C7 P2 C17 C18 -169.9(10)
C14 P2 C17 C18 83.1(11)
Mo1 P2 C17 C18 -65.5(11)
